data_7209281
loop_
_publ_author_name
'Liu, Bo'
'Zhao, Ruili'
'Yang, Guoping'
'Hou, Lei'
'Wang, Yao-Yu'
'Shi, Qi-Zhen'

_publ_section_title
;
 Two isostructural amine-functionalized 3D self-penetrating microporous
 MOFs exhibiting high sorption selectivity for CO2
;
_journal_issue 11
_journal_name_full CrystEngComm
_journal_page_first 2057
_journal_paper_doi 10.1039/c3ce26800d
_journal_volume 15
_journal_year 2013
_chemical_formula_sum 'C6 H5 Co N4 O2'
_chemical_formula_weight 224.07
_chemical_name_systematic
;
?
;
_space_group_IT_number 126
_symmetry_cell_setting tetragonal
_symmetry_space_group_name_Hall '-P 4a 2bc'
_symmetry_space_group_name_H-M 'P 4/n n c :2'
_atom_sites_solution_hydrogens geom
_atom_sites_solution_primary direct
_atom_sites_solution_secondary difmap
_audit_creation_method SHELXL-97
_cell_angle_alpha 90.00
_cell_angle_beta 90.00
_cell_angle_gamma 90.00
_cell_formula_units_Z 16
_cell_length_a 12.5845(5)
_cell_length_b 12.5845(5)
_cell_length_c 25.4464(14)
_cell_measurement_reflns_used 4228
_cell_measurement_temperature 296(2)
_cell_measurement_theta_max 25.997
_cell_measurement_theta_min 2.793
_cell_volume 4029.9(3)
_computing_structure_refinement 'SHELXL-97 (Sheldrick, 1997)'
_computing_structure_solution 'SHELXS-97 (Sheldrick, 1990)'
_diffrn_ambient_temperature 296(2)
_diffrn_measured_fraction_theta_full 1.000
_diffrn_measured_fraction_theta_max 1.000
_diffrn_measurement_device_type 'Bruker APEX-II CCD'
_diffrn_radiation_monochromator graphite
_diffrn_radiation_source 'fine-focus sealed tube'
_diffrn_radiation_type MoK\a
_diffrn_radiation_wavelength 0.71073
_diffrn_reflns_av_R_equivalents 0.0465
_diffrn_reflns_av_sigmaI/netI 0.0312
_diffrn_reflns_limit_h_max 14
_diffrn_reflns_limit_h_min -9
_diffrn_reflns_limit_k_max 14
_diffrn_reflns_limit_k_min -12
_diffrn_reflns_limit_l_max 30
_diffrn_reflns_limit_l_min -30
_diffrn_reflns_number 18513
_diffrn_reflns_theta_full 25.00
_diffrn_reflns_theta_max 25.00
_diffrn_reflns_theta_min 1.60
_exptl_absorpt_coefficient_mu 1.678
_exptl_absorpt_correction_T_max 0.6791
_exptl_absorpt_correction_T_min 0.6419
_exptl_absorpt_correction_type multi-scan
_exptl_absorpt_process_details sadabs
_exptl_crystal_colour purple
_exptl_crystal_density_diffrn 1.477
_exptl_crystal_density_method 'not measured'
_exptl_crystal_description block
_exptl_crystal_F_000 1792
_exptl_crystal_size_max 0.29
_exptl_crystal_size_mid 0.26
_exptl_crystal_size_min 0.25
_platon_squeeze_details
;
;
_refine_diff_density_max 1.254
_refine_diff_density_min -0.762
_refine_diff_density_rms 0.287
_refine_ls_extinction_coef 0.0056(7)
_refine_ls_extinction_expression Fc^*^=kFc[1+0.001xFc^2^\l^3^/sin(2\q)]^-1/4^
_refine_ls_extinction_method SHELXL
_refine_ls_goodness_of_fit_ref 1.115
_refine_ls_hydrogen_treatment constr
_refine_ls_matrix_type full
_refine_ls_number_parameters 119
_refine_ls_number_reflns 1784
_refine_ls_number_restraints 12
_refine_ls_restrained_S_all 1.162
_refine_ls_R_factor_all 0.0641
_refine_ls_R_factor_gt 0.0579
_refine_ls_shift/su_max 0.001
_refine_ls_shift/su_mean 0.000
_refine_ls_structure_factor_coef Fsqd
_refine_ls_weighting_details 'calc w=1/[\s^2^(Fo^2^)+(0.1006P)^2^+5.1875P] where P=(Fo^2^+2Fc^2^)/3'
_refine_ls_weighting_scheme calc
_refine_ls_wR_factor_gt 0.1564
_refine_ls_wR_factor_ref 0.1602
_reflns_number_gt 1510
_reflns_number_total 1784
_reflns_threshold_expression >2sigma(I)
_cod_data_source_file c3ce26800d.txt
_cod_data_source_block 2
_cod_depositor_comments
;
The following automatic conversions were performed:

'_symmetry_cell_setting' value 'Tetragonal' changed to 'tetragonal'
according to /home/saulius/struct/CIF-dictionaries/cif_core.dic
dictionary named 'cif_core.dic' version 2.4.2 from 2011-04-26.

Automatic conversion script
Id: cif_fix_values 1891 2012-01-12 08:04:46Z andrius 
;
_cod_original_sg_symbol_H-M P4/nnc
_cod_original_formula_sum C6H5CoN4O2
_cod_database_code 7209281

loop_
_symmetry_equiv_pos_as_xyz
'x, y, z'
'-x+1/2, -y+1/2, z'
'-y+1/2, x, z'
'y, -x+1/2, z'
'-x+1/2, y, -z+1/2'
'x, -y+1/2, -z+1/2'
'y, x, -z+1/2'
'-y+1/2, -x+1/2, -z+1/2'
'-x, -y, -z'
'x-1/2, y-1/2, -z'
'y-1/2, -x, -z'
'-y, x-1/2, -z'
'x-1/2, -y, z-1/2'
'-x, y-1/2, z-1/2'
'-y, -x, z-1/2'
'y-1/2, x-1/2, z-1/2'

loop_
_atom_site_label
_atom_site_type_symbol
_atom_site_fract_x
_atom_site_fract_y
_atom_site_fract_z
_atom_site_U_iso_or_equiv
_atom_site_adp_type
_atom_site_occupancy
_atom_site_symmetry_multiplicity
_atom_site_calc_flag
_atom_site_refinement_flags
Co1 Co 0.06672(5) 0.95802(5) 0.56430(2) 0.0270(3) Uani 1 1 d .
O1 O 0.0487(3) 0.8414(3) 0.61459(14) 0.0638(9) Uani 1 1 d U
O2 O 0.0879(3) 0.9794(3) 0.66079(15) 0.0559(9) Uani 1 1 d U
N1 N 0.0291(3) 0.8698(3) 0.49965(14) 0.0300(8) Uani 1 1 d .
N2 N 0.0020(3) 1.1001(3) 0.55096(14) 0.0302(8) Uani 1 1 d .
N3 N 0.0318(4) 1.1945(3) 0.62992(16) 0.0559(13) Uani 1 1 d .
H3A H 0.0498 1.1375 0.6463 0.067 Uiso 1 1 calc R
H3B H 0.0317 1.2545 0.6461 0.067 Uiso 1 1 calc R
N4 N 0.2251(3) 0.9746(3) 0.55003(14) 0.0324(8) Uani 1 1 d .
C1 C 0.0711(5) 0.8833(5) 0.6578(2) 0.0607(9) Uani 1 1 d U
C2 C 0.0745(4) 0.8148(4) 0.70572(18) 0.0446(12) Uani 1 1 d .
C3 C 0.0730(6) 0.7059(5) 0.7005(2) 0.0654(18) Uani 1 1 d .
H3 H 0.0709 0.6754 0.6672 0.078 Uiso 1 1 calc R
C4 C 0.0746(5) 0.6414(4) 0.7449(2) 0.0596(16) Uani 1 1 d .
H4 H 0.0758 0.5679 0.7411 0.072 Uiso 1 1 calc R
C5 C 0.0436(4) 0.7680(3) 0.49797(16) 0.0349(10) Uani 1 1 d .
H5 H 0.0647 0.7282 0.5269 0.042 Uiso 1 1 calc R
C6 C 0.0040(3) 1.1899(3) 0.57915(17) 0.0306(10) Uani 1 1 d .

loop_
_atom_site_aniso_label
_atom_site_aniso_U_11
_atom_site_aniso_U_22
_atom_site_aniso_U_33
_atom_site_aniso_U_23
_atom_site_aniso_U_13
_atom_site_aniso_U_12
Co1 0.0309(4) 0.0294(4) 0.0206(4) 0.0012(2) -0.0041(2) 0.0048(2)
O1 0.081(2) 0.0713(19) 0.0388(16) 0.0216(15) -0.0073(14) -0.0191(16)
O2 0.065(2) 0.0595(19) 0.0429(18) 0.0256(15) 0.0008(15) -0.0018(16)
N1 0.037(2) 0.0273(19) 0.0257(17) 0.0007(15) -0.0077(15) 0.0002(15)
N2 0.033(2) 0.0298(19) 0.0273(18) 0.0036(15) -0.0061(15) 0.0013(16)
N3 0.104(4) 0.032(2) 0.032(2) -0.0003(17) -0.023(2) 0.014(2)
N4 0.0267(19) 0.045(2) 0.0254(17) -0.0051(16) -0.0015(15) -0.0001(15)
C1 0.076(2) 0.0681(19) 0.0379(16) 0.0228(15) -0.0061(15) -0.0159(16)
C2 0.061(3) 0.045(3) 0.028(2) 0.014(2) -0.005(2) -0.008(2)
C3 0.118(6) 0.050(3) 0.028(3) 0.000(2) 0.006(3) -0.006(3)
C4 0.108(5) 0.032(3) 0.038(3) 0.008(2) 0.009(3) -0.006(3)
C5 0.048(3) 0.028(2) 0.029(2) 0.0047(18) -0.0096(19) 0.0023(19)
C6 0.038(2) 0.026(2) 0.028(2) 0.0010(16) -0.0035(18) 0.0027(19)

loop_
_atom_type_symbol
_atom_type_description
_atom_type_scat_dispersion_real
_atom_type_scat_dispersion_imag
_atom_type_scat_source
C C 0.0033 0.0016 'International Tables Vol C Tables 4.2.6.8 and 6.1.1.4'
H H 0.0000 0.0000 'International Tables Vol C Tables 4.2.6.8 and 6.1.1.4'
N N 0.0061 0.0033 'International Tables Vol C Tables 4.2.6.8 and 6.1.1.4'
O O 0.0106 0.0060 'International Tables Vol C Tables 4.2.6.8 and 6.1.1.4'
Co Co 0.3494 0.9721 'International Tables Vol C Tables 4.2.6.8 and 6.1.1.4'

loop_
_geom_angle_atom_site_label_1
_geom_angle_atom_site_label_2
_geom_angle_atom_site_label_3
_geom_angle
_geom_angle_site_symmetry_1
_geom_angle_site_symmetry_3
O1 Co1 N2 137.33(18) . .
O1 Co1 N4 107.83(17) . .
N2 Co1 N4 106.11(15) . .
O1 Co1 N1 95.29(16) . .
N2 Co1 N1 104.82(14) . .
N4 Co1 N1 98.01(14) . .
C1 O1 Co1 103.5(4) . .
C5 N1 N2 106.1(3) . 9_576
C5 N1 Co1 122.1(3) . .
N2 N1 Co1 131.3(3) 9_576 .
C6 N2 N1 105.7(3) . 9_576
C6 N2 Co1 131.1(3) . .
N1 N2 Co1 120.9(3) 9_576 .
C6 N3 H3A 120.0 . .
C6 N3 H3B 120.0 . .
H3A N3 H3B 120.0 . .
C6 N4 C5 103.0(3) 3_665 11_566
C6 N4 Co1 134.8(3) 3_665 .
C5 N4 Co1 122.3(3) 11_566 .
O2 C1 O1 120.4(5) . .
O2 C1 C2 120.9(5) . .
O1 C1 C2 118.7(6) . .
C4 C2 C3 119.2(5) 6_566 .
C4 C2 C1 121.0(5) 6_566 .
C3 C2 C1 119.7(5) . .
C2 C3 C4 120.2(5) . .
C2 C3 H3 119.9 . .
C4 C3 H3 119.9 . .
C2 C4 C3 120.6(5) 6_566 .
C2 C4 H4 119.7 6_566 .
C3 C4 H4 119.7 . .
N1 C5 N4 113.6(4) . 12_666
N1 C5 H5 123.2 . .
N4 C5 H5 123.2 12_666 .
N2 C6 N3 124.0(4) . .
N2 C6 N4 111.6(4) . 4_465
N3 C6 N4 124.4(4) . 4_465

loop_
_geom_bond_atom_site_label_1
_geom_bond_atom_site_label_2
_geom_bond_distance
_geom_bond_site_symmetry_2
Co1 O1 1.961(4) .
Co1 N2 1.994(3) .
Co1 N4 2.036(4) .
Co1 N1 2.040(3) .
O1 C1 1.253(7) .
O2 C1 1.230(7) .
N1 C5 1.295(5) .
N1 N2 1.398(5) 9_576
N2 C6 1.338(6) .
N2 N1 1.398(5) 9_576
N3 C6 1.340(6) .
N3 H3A 0.8600 .
N3 H3B 0.8600 .
N4 C6 1.354(5) 3_665
N4 C5 1.355(5) 11_566
C1 C2 1.493(7) .
C2 C4 1.372(8) 6_566
C2 C3 1.376(8) .
C3 C4 1.391(8) .
C3 H3 0.9300 .
C4 C2 1.372(8) 6_566
C4 H4 0.9300 .
C5 N4 1.355(5) 12_666
C5 H5 0.9300 .
C6 N4 1.354(5) 4_465

loop_
_geom_torsion_atom_site_label_1
_geom_torsion_atom_site_label_2
_geom_torsion_atom_site_label_3
_geom_torsion_atom_site_label_4
_geom_torsion
_geom_torsion_site_symmetry_1
_geom_torsion_site_symmetry_4
N2 Co1 O1 C1 -62.3(5) . .
N4 Co1 O1 C1 78.9(4) . .
N1 Co1 O1 C1 179.1(4) . .
O1 Co1 N1 C5 -26.9(4) . .
N2 Co1 N1 C5 -169.0(3) . .
N4 Co1 N1 C5 82.0(4) . .
O1 Co1 N1 N2 161.9(4) . 9_576
N2 Co1 N1 N2 19.9(4) . 9_576
N4 Co1 N1 N2 -89.2(4) . 9_576
O1 Co1 N2 C6 67.0(5) . .
N4 Co1 N2 C6 -74.6(4) . .
N1 Co1 N2 C6 -177.7(4) . .
O1 Co1 N2 N1 -132.6(3) . 9_576
N4 Co1 N2 N1 85.8(3) . 9_576
N1 Co1 N2 N1 -17.3(4) . 9_576
O1 Co1 N4 C6 -65.8(5) . 3_665
N2 Co1 N4 C6 87.9(4) . 3_665
N1 Co1 N4 C6 -164.0(4) . 3_665
O1 Co1 N4 C5 115.3(4) . 11_566
N2 Co1 N4 C5 -91.0(4) . 11_566
N1 Co1 N4 C5 17.1(4) . 11_566
Co1 O1 C1 O2 6.3(7) . .
Co1 O1 C1 C2 -175.2(5) . .
O2 C1 C2 C4 13.4(9) . 6_566
O1 C1 C2 C4 -165.2(6) . 6_566
O2 C1 C2 C3 -169.3(6) . .
O1 C1 C2 C3 12.2(9) . .
C4 C2 C3 C4 -1.8(9) 6_566 .
C1 C2 C3 C4 -179.1(6) . .
C2 C3 C4 C2 2.0(9) . 6_566
N2 N1 C5 N4 0.2(5) 9_576 12_666
Co1 N1 C5 N4 -172.9(3) . 12_666
N1 N2 C6 N3 -179.0(5) 9_576 .
Co1 N2 C6 N3 -16.4(7) . .
N1 N2 C6 N4 1.0(5) 9_576 4_465
Co1 N2 C6 N4 163.6(3) . 4_465

loop_
_platon_squeeze_void_nr
_platon_squeeze_void_average_x
_platon_squeeze_void_average_y
_platon_squeeze_void_average_z
_platon_squeeze_void_volume
_platon_squeeze_void_count_electrons
1 0.250 0.250 0.748 491.6 -7.8
2 0.250 0.750 0.093 18.8 0.4
3 0.250 0.750 0.407 18.7 0.4
4 0.250 0.750 0.593 18.8 0.4
5 0.250 0.750 0.907 18.8 0.4
6 0.750 0.750 0.244 491.6 -7.8
7 0.750 0.250 0.907 18.7 0.3
8 0.750 0.250 0.593 18.8 0.4
9 0.750 0.250 0.407 18.7 0.4
10 0.750 0.250 0.093 18.7 0.4
